data_7021153
loop_
_publ_author_name
'Zhou, Xinhui'
'Li, Honghui'
'Xiao, Hongping'
'Li, Liang'
'Zhao, Qiang'
'Yang, Tao'
'Zuo, Jinglin'
'Huang, Wei'

_publ_section_title
;
 A microporous luminescent europium metal-organic framework for nitro
 explosive sensing.
;
_journal_issue 16
_journal_name_full 'Dalton transactions (Cambridge, England : 2003)'
_journal_page_first 5718
_journal_page_last 5723
_journal_paper_doi 10.1039/c3dt00055a
_journal_volume 42
_journal_year 2013
_chemical_formula_sum 'C77 H69 Eu3 N4 O22'
_chemical_formula_weight 1858.24
_chemical_name_systematic
;
?
;
_space_group_IT_number 14
_symmetry_cell_setting monoclinic
_symmetry_space_group_name_Hall '-P 2ybc'
_symmetry_space_group_name_H-M 'P 1 21/c 1'
_atom_sites_solution_hydrogens geom
_atom_sites_solution_primary direct
_atom_sites_solution_secondary difmap
_audit_creation_method SHELXL-97
_cell_angle_alpha 90.00
_cell_angle_beta 115.8720(10)
_cell_angle_gamma 90.00
_cell_formula_units_Z 2
_cell_length_a 13.0943(8)
_cell_length_b 26.7035(16)
_cell_length_c 13.1320(9)
_cell_measurement_reflns_used 2013
_cell_measurement_temperature 291(2)
_cell_measurement_theta_max 23.5
_cell_measurement_theta_min 2.4
_cell_volume 4131.6(5)
_computing_cell_refinement SMART
_computing_data_collection 'SMART (Bruker, 2000)'
_computing_data_reduction 'SAINT (Bruker, 2000)'
_computing_molecular_graphics 'DIAMOND (Brandenburg, 2008)'
_computing_publication_material SHELXTL
_computing_structure_refinement SHELXTL
_computing_structure_solution 'SHELXTL (Bruker, 2000)'
_diffrn_ambient_temperature 291(2)
_diffrn_measured_fraction_theta_full 0.995
_diffrn_measured_fraction_theta_max 0.995
_diffrn_measurement_device_type 'Bruker Smart Apex CCD'
_diffrn_measurement_method 'phi and omega scans'
_diffrn_radiation_monochromator graphite
_diffrn_radiation_source 'fine-focus sealed tube'
_diffrn_radiation_type MoK\a
_diffrn_radiation_wavelength 0.71073
_diffrn_reflns_av_R_equivalents 0.0571
_diffrn_reflns_av_unetI/netI 0.0510
_diffrn_reflns_limit_h_max 16
_diffrn_reflns_limit_h_min -16
_diffrn_reflns_limit_k_max 32
_diffrn_reflns_limit_k_min -31
_diffrn_reflns_limit_l_max 16
_diffrn_reflns_limit_l_min -16
_diffrn_reflns_number 33385
_diffrn_reflns_theta_full 26.00
_diffrn_reflns_theta_max 26.00
_diffrn_reflns_theta_min 1.88
_exptl_absorpt_coefficient_mu 2.320
_exptl_absorpt_correction_T_max 0.7525
_exptl_absorpt_correction_T_min 0.7223
_exptl_absorpt_correction_type multi-scan
_exptl_absorpt_process_details 'SADABS; Bruker, 2000'
_exptl_crystal_colour colorless
_exptl_crystal_density_diffrn 1.494
_exptl_crystal_density_method 'not measured'
_exptl_crystal_description block
_exptl_crystal_F_000 1848
_exptl_crystal_size_max 0.15
_exptl_crystal_size_mid 0.14
_exptl_crystal_size_min 0.13
_refine_diff_density_max 3.383
_refine_diff_density_min -1.440
_refine_diff_density_rms 0.165
_refine_ls_extinction_method none
_refine_ls_goodness_of_fit_ref 1.043
_refine_ls_hydrogen_treatment constr
_refine_ls_matrix_type full
_refine_ls_number_parameters 523
_refine_ls_number_reflns 8070
_refine_ls_number_restraints 53
_refine_ls_restrained_S_all 1.057
_refine_ls_R_factor_all 0.0805
_refine_ls_R_factor_gt 0.0527
_refine_ls_shift/su_max 0.001
_refine_ls_shift/su_mean 0.000
_refine_ls_structure_factor_coef Fsqd
_refine_ls_weighting_details 'calc w=1/[\s^2^(Fo^2^)+(0.0740P)^2^+23.4389P] where P=(Fo^2^+2Fc^2^)/3'
_refine_ls_weighting_scheme calc
_refine_ls_wR_factor_gt 0.1386
_refine_ls_wR_factor_ref 0.1621
_reflns_number_gt 5776
_reflns_number_total 8070
_reflns_threshold_expression >2sigma(I)
_cod_data_source_file c3dt00055a.txt
_cod_data_source_block mo_20120413a_0m
_cod_depositor_comments
;
The following automatic conversions were performed:

'_symmetry_cell_setting' value 'Monoclinic' changed to 'monoclinic'
according to /home/saulius/struct/CIF-dictionaries/cif_core.dic
dictionary named 'cif_core.dic' version 2.4.2 from 2011-04-26.

Automatic conversion script
Id: cif_fix_values 1891 2012-01-12 08:04:46Z andrius 
;
_cod_original_sg_symbol_H-M P2(1)/c
_cod_database_code 7021153

loop_
_symmetry_equiv_pos_as_xyz
'x, y, z'
'-x, y+1/2, -z+1/2'
'-x, -y, -z'
'x, -y-1/2, z-1/2'

loop_
_atom_site_label
_atom_site_type_symbol
_atom_site_fract_x
_atom_site_fract_y
_atom_site_fract_z
_atom_site_U_iso_or_equiv
_atom_site_adp_type
_atom_site_occupancy
_atom_site_symmetry_multiplicity
_atom_site_calc_flag
_atom_site_refinement_flags
Eu1 Eu 0.17896(3) 0.504556(11) 0.58141(3) 0.02853(13) Uani 1 1 d .
Eu2 Eu 0.54888(8) 0.50655(3) 0.99621(7) 0.0401(2) Uani 0.50 1 d P
C1 C 0.0226(8) 0.5776(3) 0.3881(7) 0.0424(19) Uani 1 1 d .
C2 C -0.0120(7) 0.6276(3) 0.3349(7) 0.0389(18) Uani 1 1 d .
C3 C -0.1156(7) 0.6483(3) 0.3202(8) 0.045(2) Uani 1 1 d .
H3 H -0.1652 0.6294 0.3381 0.054 Uiso 1 1 calc R
C4 C -0.1453(7) 0.6963(3) 0.2795(8) 0.045(2) Uani 1 1 d .
H4 H -0.2147 0.7096 0.2695 0.054 Uiso 1 1 calc R
C5 C 0.0608(6) 0.6560(3) 0.3062(7) 0.0393(18) Uani 1 1 d .
H5 H 0.1303 0.6427 0.3166 0.047 Uiso 1 1 calc R
C6 C 0.0305(6) 0.7037(3) 0.2623(7) 0.0361(17) Uani 1 1 d .
C7 C -0.0717(6) 0.7245(2) 0.2537(7) 0.0353(17) Uani 1 1 d .
C8 C -0.0767(6) 0.7765(2) 0.2153(6) 0.0337(16) Uani 1 1 d .
C9 C 0.0943(6) 0.7401(2) 0.2226(7) 0.0377(18) Uani 1 1 d .
C10 C 0.0979(9) 0.7219(3) 0.1144(9) 0.060(3) Uani 1 1 d .
H10A H 0.1285 0.7470 0.0838 0.072 Uiso 1 1 d R
H10B H 0.0190 0.7149 0.0618 0.072 Uiso 1 1 d R
H10C H 0.1432 0.6920 0.1279 0.072 Uiso 1 1 d R
C11 C 0.2134(7) 0.7505(3) 0.3143(9) 0.056(3) Uani 1 1 d .
H11A H 0.2475 0.7765 0.2895 0.067 Uiso 1 1 d R
H11B H 0.2576 0.7204 0.3256 0.067 Uiso 1 1 d R
H11C H 0.2133 0.7601 0.3838 0.067 Uiso 1 1 d R
C12 C 0.0187(6) 0.7864(2) 0.1985(6) 0.0339(16) Uani 1 1 d .
C13 C 0.0363(6) 0.8339(2) 0.1667(6) 0.0351(17) Uani 1 1 d .
H13 H 0.1011 0.8407 0.1568 0.042 Uiso 1 1 calc R
C14 C -0.1568(7) 0.8135(3) 0.1986(7) 0.0387(18) Uani 1 1 d .
H14 H -0.2205 0.8072 0.2106 0.046 Uiso 1 1 calc R
C15 C -0.1392(7) 0.8603(3) 0.1634(7) 0.0402(18) Uani 1 1 d .
H15 H -0.1939 0.8850 0.1486 0.048 Uiso 1 1 calc R
C16 C -0.0430(6) 0.8713(2) 0.1495(6) 0.0350(17) Uani 1 1 d .
C17 C -0.0243(7) 0.9231(3) 0.1165(6) 0.0369(17) Uani 1 1 d .
C18 C 0.3780(6) 0.5814(2) 0.7944(7) 0.0353(17) Uani 1 1 d .
C19 C 0.3977(6) 0.6334(2) 0.7623(6) 0.0301(15) Uani 1 1 d .
C20 C 0.4795(6) 0.6636(2) 0.8419(6) 0.0343(16) Uani 1 1 d .
H20 H 0.5227 0.6517 0.9147 0.041 Uiso 1 1 calc R
C21 C 0.3336(6) 0.6505(2) 0.6530(6) 0.0339(16) Uani 1 1 d .
H21 H 0.2796 0.6298 0.5995 0.041 Uiso 1 1 calc R
C22 C 0.3503(7) 0.6986(3) 0.6237(6) 0.0362(17) Uani 1 1 d .
H22 H 0.3077 0.7105 0.5506 0.043 Uiso 1 1 calc R
C23 C 0.4313(6) 0.7290(2) 0.7048(6) 0.0320(16) Uani 1 1 d .
C24 C 0.4968(6) 0.7112(2) 0.8133(6) 0.0310(15) Uani 1 1 d .
C25 C 0.5830(6) 0.7504(2) 0.8861(6) 0.0320(16) Uani 1 1 d .
C26 C 0.7027(7) 0.7321(3) 0.9266(7) 0.046(2) Uani 1 1 d .
H26A H 0.7142 0.7209 0.8638 0.056 Uiso 1 1 d R
H26B H 0.7174 0.7052 0.9787 0.056 Uiso 1 1 d R
H26C H 0.7550 0.7591 0.9637 0.056 Uiso 1 1 d R
C27 C 0.5598(8) 0.7662(3) 0.9862(7) 0.047(2) Uani 1 1 d .
H27A H 0.6068 0.7946 1.0231 0.057 Uiso 1 1 d R
H27B H 0.5798 0.7390 1.0383 0.057 Uiso 1 1 d R
H27C H 0.4795 0.7745 0.9602 0.057 Uiso 1 1 d R
C28 C 0.4668(6) 0.7809(2) 0.6968(6) 0.0319(16) Uani 1 1 d .
C29 C 0.5544(6) 0.7936(2) 0.8010(6) 0.0286(15) Uani 1 1 d .
C30 C 0.6044(6) 0.8408(2) 0.8168(7) 0.0343(16) Uani 1 1 d .
H30 H 0.6634 0.8497 0.8859 0.041 Uiso 1 1 calc R
C31 C 0.4250(7) 0.8142(3) 0.6098(7) 0.0410(18) Uani 1 1 d .
H31 H 0.3639 0.8057 0.5419 0.049 Uiso 1 1 calc R
C32 C 0.4754(8) 0.8615(3) 0.6244(7) 0.044(2) Uani 1 1 d .
H32 H 0.4492 0.8844 0.5651 0.053 Uiso 1 1 calc R
C33 C 0.5640(6) 0.8741(2) 0.7267(7) 0.0347(17) Uani 1 1 d .
C34 C 0.6181(8) 0.9254(3) 0.7395(7) 0.0403(19) Uani 1 1 d .
C35 C 0.4142(10) 0.5317(6) 0.5553(15) 0.125(5) Uani 1 1 d DU
H35 H 0.4633 0.5237 0.6296 0.150 Uiso 1 1 calc R
C36 C 0.3695(16) 0.5669(8) 0.3780(14) 0.169(6) Uani 1 1 d DU
H36A H 0.3468 0.6006 0.3532 0.202 Uiso 1 1 d R
H36B H 0.3046 0.5480 0.3717 0.202 Uiso 1 1 d R
H36C H 0.4009 0.5518 0.3315 0.202 Uiso 1 1 d R
C37 C 0.5617(14) 0.5904(9) 0.5555(18) 0.198(7) Uani 1 1 d DU
H37A H 0.6136 0.5763 0.5295 0.238 Uiso 1 1 d R
H37B H 0.5894 0.5844 0.6352 0.238 Uiso 1 1 d R
H37C H 0.5552 0.6258 0.5413 0.238 Uiso 1 1 d R
C38 C 0.829(2) 0.4845(10) 1.096(2) 0.085(7) Uani 0.50 1 d PU
H38 H 0.8453 0.5138 1.1379 0.102 Uiso 0.50 1 calc PR
C39 C 1.034(3) 0.4815(14) 1.149(3) 0.147(13) Uani 0.50 1 d PU
H39A H 1.0347 0.5065 1.2015 0.176 Uiso 0.50 1 d PR
H39B H 1.0527 0.4968 1.0927 0.176 Uiso 0.50 1 d PR
H39C H 1.0884 0.4560 1.1879 0.176 Uiso 0.50 1 d PR
C40 C 0.885(3) 0.4070(11) 1.035(3) 0.112(10) Uani 0.50 1 d PU
H40A H 0.8828 0.3829 1.0880 0.135 Uiso 0.50 1 d PR
H40B H 0.9415 0.3974 1.0106 0.135 Uiso 0.50 1 d PR
H40C H 0.8119 0.4082 0.9702 0.135 Uiso 0.50 1 d PR
N1 N 0.4519(12) 0.5672(6) 0.4954(13) 0.146(5) Uani 1 1 d DU
N2 N 0.684(2) 0.5624(9) 0.896(3) 0.093(8) Uani 0.50 1 d P
N3 N 0.9173(15) 0.4537(11) 1.0926(16) 0.103(8) Uani 0.50 1 d P
O1 O -0.0528(6) 0.54769(18) 0.3871(5) 0.0546(17) Uani 1 1 d .
O2 O 0.1260(6) 0.5683(2) 0.4379(5) 0.0522(15) Uani 1 1 d .
O3 O -0.1103(5) 0.95153(19) 0.0747(5) 0.0444(13) Uani 1 1 d .
O4 O 0.0740(5) 0.93482(18) 0.1311(5) 0.0479(15) Uani 1 1 d .
O5 O 0.3123(5) 0.55324(18) 0.7174(5) 0.0453(14) Uani 1 1 d .
O6 O 0.4312(6) 0.56854(19) 0.8952(5) 0.0535(16) Uani 1 1 d .
O7 O 0.5760(8) 0.9534(2) 0.6546(6) 0.092(3) Uani 1 1 d U
O8 O 0.6951(5) 0.93683(18) 0.8305(5) 0.0482(15) Uani 1 1 d .
O9 O 0.3225(6) 0.5121(3) 0.5134(6) 0.0662(18) Uani 1 1 d DU
O10 O 0.6878(15) 0.5741(6) 0.9892(18) 0.092(5) Uani 0.50 1 d P
O11 O 0.6142(15) 0.5306(8) 0.8509(16) 0.091(5) Uani 0.50 1 d P
O12 O 0.7315(18) 0.5880(9) 0.857(2) 0.143(9) Uani 0.50 1 d P
O13 O 0.7329(14) 0.4702(6) 1.0403(15) 0.086(5) Uani 0.50 1 d P

loop_
_atom_site_aniso_label
_atom_site_aniso_U_11
_atom_site_aniso_U_22
_atom_site_aniso_U_33
_atom_site_aniso_U_23
_atom_site_aniso_U_13
_atom_site_aniso_U_12
Eu1 0.0285(2) 0.01325(17) 0.0395(2) -0.00314(13) 0.01080(16) -0.00065(13)
Eu2 0.0558(5) 0.0206(3) 0.0416(5) 0.0008(3) 0.0192(4) 0.0014(3)
C1 0.060(6) 0.025(4) 0.049(5) 0.011(3) 0.030(5) 0.010(4)
C2 0.047(5) 0.027(4) 0.048(5) 0.009(3) 0.025(4) -0.001(3)
C3 0.045(5) 0.028(4) 0.069(6) 0.008(4) 0.032(4) -0.004(3)
C4 0.044(5) 0.028(4) 0.076(6) 0.014(4) 0.038(5) 0.004(3)
C5 0.034(4) 0.026(3) 0.059(5) 0.014(3) 0.022(4) 0.006(3)
C6 0.039(4) 0.026(3) 0.043(5) 0.007(3) 0.018(4) 0.000(3)
C7 0.037(4) 0.020(3) 0.048(5) 0.005(3) 0.019(4) -0.001(3)
C8 0.037(4) 0.022(3) 0.040(4) 0.006(3) 0.014(4) -0.004(3)
C9 0.039(4) 0.021(3) 0.055(5) 0.013(3) 0.022(4) 0.001(3)
C10 0.082(7) 0.039(5) 0.083(7) 0.008(4) 0.058(6) 0.006(4)
C11 0.035(4) 0.046(5) 0.081(7) 0.030(5) 0.018(5) 0.005(4)
C12 0.033(4) 0.026(3) 0.042(4) 0.007(3) 0.015(3) -0.001(3)
C13 0.038(4) 0.028(3) 0.044(5) 0.009(3) 0.022(4) -0.003(3)
C14 0.037(4) 0.030(4) 0.051(5) 0.008(3) 0.021(4) 0.004(3)
C15 0.043(5) 0.030(4) 0.048(5) 0.013(3) 0.020(4) 0.007(3)
C16 0.040(4) 0.020(3) 0.040(4) 0.011(3) 0.013(4) -0.003(3)
C17 0.052(5) 0.023(3) 0.035(4) 0.008(3) 0.017(4) 0.003(3)
C18 0.037(4) 0.020(3) 0.046(5) 0.000(3) 0.016(4) -0.003(3)
C19 0.041(4) 0.018(3) 0.030(4) -0.001(3) 0.015(3) -0.002(3)
C20 0.041(4) 0.024(3) 0.034(4) 0.001(3) 0.013(4) -0.004(3)
C21 0.039(4) 0.025(3) 0.034(4) -0.007(3) 0.013(3) -0.007(3)
C22 0.042(4) 0.028(3) 0.030(4) 0.002(3) 0.008(4) -0.005(3)
C23 0.039(4) 0.021(3) 0.037(4) 0.001(3) 0.017(3) -0.006(3)
C24 0.034(4) 0.022(3) 0.034(4) -0.003(3) 0.011(3) -0.007(3)
C25 0.037(4) 0.021(3) 0.032(4) -0.001(3) 0.009(3) -0.009(3)
C26 0.048(5) 0.031(4) 0.050(5) 0.003(3) 0.013(4) -0.005(3)
C27 0.065(6) 0.037(4) 0.039(5) -0.006(3) 0.021(4) -0.018(4)
C28 0.041(4) 0.019(3) 0.038(4) -0.003(3) 0.019(4) -0.007(3)
C29 0.032(4) 0.019(3) 0.035(4) 0.000(3) 0.014(3) -0.006(3)
C30 0.036(4) 0.022(3) 0.047(5) -0.003(3) 0.020(4) -0.006(3)
C31 0.047(5) 0.030(4) 0.036(5) -0.003(3) 0.009(4) -0.011(3)
C32 0.069(6) 0.021(3) 0.041(5) 0.002(3) 0.022(4) -0.006(4)
C33 0.044(4) 0.017(3) 0.045(5) -0.004(3) 0.022(4) -0.006(3)
C34 0.061(5) 0.017(3) 0.047(5) -0.003(3) 0.027(5) -0.007(3)
C35 0.101(7) 0.129(9) 0.152(8) -0.013(6) 0.061(6) -0.021(6)
C36 0.165(10) 0.179(11) 0.174(8) 0.019(8) 0.086(7) 0.030(8)
C37 0.164(9) 0.207(11) 0.239(11) -0.002(9) 0.101(7) -0.066(8)
C38 0.079(10) 0.095(11) 0.087(11) 0.007(8) 0.040(8) 0.003(8)
C39 0.141(16) 0.157(16) 0.145(16) 0.015(10) 0.065(11) 0.014(10)
C40 0.116(13) 0.093(12) 0.113(13) -0.014(9) 0.036(9) 0.015(9)
N1 0.127(9) 0.161(14) 0.186(9) -0.016(10) 0.101(7) -0.037(9)
N2 0.089(16) 0.078(14) 0.14(2) 0.070(16) 0.071(18) 0.020(12)
N3 0.045(11) 0.20(3) 0.060(13) 0.053(15) 0.018(10) 0.012(13)
O1 0.086(5) 0.020(2) 0.082(5) 0.004(3) 0.058(4) -0.006(3)
O2 0.067(4) 0.034(3) 0.059(4) 0.017(3) 0.031(3) 0.011(3)
O3 0.056(4) 0.032(3) 0.048(3) 0.018(2) 0.024(3) 0.008(2)
O4 0.045(3) 0.026(3) 0.073(4) 0.015(3) 0.026(3) -0.003(2)
O5 0.042(3) 0.024(2) 0.049(4) -0.004(2) 0.000(3) -0.010(2)
O6 0.080(4) 0.024(3) 0.043(4) 0.004(2) 0.014(3) -0.014(3)
O7 0.147(6) 0.039(3) 0.058(4) 0.004(3) 0.016(4) -0.042(4)
O8 0.045(3) 0.023(2) 0.063(4) -0.004(3) 0.010(3) -0.011(2)
O9 0.057(4) 0.077(5) 0.075(5) 0.001(4) 0.037(4) 0.009(3)
O10 0.079(12) 0.076(11) 0.110(15) 0.030(11) 0.030(12) -0.009(9)
O11 0.082(12) 0.099(13) 0.110(14) -0.008(11) 0.058(11) 0.016(10)
O12 0.115(16) 0.130(18) 0.23(3) 0.042(18) 0.123(19) 0.002(14)
O13 0.076(11) 0.081(11) 0.112(14) 0.011(10) 0.053(11) 0.018(9)

loop_
_atom_type_symbol
_atom_type_description
_atom_type_scat_dispersion_real
_atom_type_scat_dispersion_imag
_atom_type_scat_source
C C 0.0033 0.0016 'International Tables Vol C Tables 4.2.6.8 and 6.1.1.4'
H H 0.0000 0.0000 'International Tables Vol C Tables 4.2.6.8 and 6.1.1.4'
O O 0.0106 0.0060 'International Tables Vol C Tables 4.2.6.8 and 6.1.1.4'
Eu Eu -0.1578 3.6682 'International Tables Vol C Tables 4.2.6.8 and 6.1.1.4'
N N 0.0061 0.0033 'International Tables Vol C Tables 4.2.6.8 and 6.1.1.4'

loop_
_geom_angle_atom_site_label_1
_geom_angle_atom_site_label_2
_geom_angle_atom_site_label_3
_geom_angle
_geom_angle_site_symmetry_1
_geom_angle_site_symmetry_3
O5 Eu1 O3 155.0(2) . 2_545
O5 Eu1 O1 124.1(2) . 3_566
O3 Eu1 O1 76.2(2) 2_545 3_566
O5 Eu1 O8 85.48(19) . 2_646
O3 Eu1 O8 83.4(2) 2_545 2_646
O1 Eu1 O8 81.6(2) 3_566 2_646
O5 Eu1 O4 74.6(2) . 4_576
O3 Eu1 O4 127.3(2) 2_545 4_576
O1 Eu1 O4 79.68(19) 3_566 4_576
O8 Eu1 O4 137.8(2) 2_646 4_576
O5 Eu1 O2 94.1(2) . .
O3 Eu1 O2 82.6(2) 2_545 .
O1 Eu1 O2 125.3(2) 3_566 .
O8 Eu1 O2 145.1(2) 2_646 .
O4 Eu1 O2 74.4(2) 4_576 .
O5 Eu1 O9 77.8(2) . .
O3 Eu1 O9 77.8(2) 2_545 .
O1 Eu1 O9 147.2(2) 3_566 .
O8 Eu1 O9 75.9(2) 2_646 .
O4 Eu1 O9 132.6(2) 4_576 .
O2 Eu1 O9 69.9(2) . .
O5 Eu1 C1 106.5(2) . .
O3 Eu1 C1 78.5(2) 2_545 .
O1 Eu1 C1 104.6(2) 3_566 .
O8 Eu1 C1 158.8(2) 2_646 .
O4 Eu1 C1 63.4(2) 4_576 .
O2 Eu1 C1 20.9(2) . .
O9 Eu1 C1 89.3(2) . .
O5 Eu1 Eu1 136.88(15) . 3_566
O3 Eu1 Eu1 66.55(14) 2_545 3_566
O1 Eu1 Eu1 48.72(16) 3_566 3_566
O8 Eu1 Eu1 125.63(14) 2_646 3_566
O4 Eu1 Eu1 62.26(13) 4_576 3_566
O2 Eu1 Eu1 76.55(16) . 3_566
O9 Eu1 Eu1 133.46(18) . 3_566
C1 Eu1 Eu1 55.94(16) . 3_566
Eu2 Eu2 O7 80.1(3) 3_667 4_576
Eu2 Eu2 O6 79.07(17) 3_667 .
O7 Eu2 O6 89.2(2) 4_576 .
Eu2 Eu2 O7 65.7(2) 3_667 2_646
O7 Eu2 O7 145.79(11) 4_576 2_646
O6 Eu2 O7 84.5(2) . 2_646
Eu2 Eu2 O6 66.91(17) 3_667 3_667
O7 Eu2 O6 85.1(2) 4_576 3_667
O6 Eu2 O6 145.98(9) . 3_667
O7 Eu2 O6 81.7(2) 2_646 3_667
Eu2 Eu2 O13 138.0(4) 3_667 .
O7 Eu2 O13 103.4(5) 4_576 .
O6 Eu2 O13 141.9(4) . .
O7 Eu2 O13 102.1(5) 2_646 .
O6 Eu2 O13 71.7(4) 3_667 .
Eu2 Eu2 O11 139.8(4) 3_667 .
O7 Eu2 O11 128.6(5) 4_576 .
O6 Eu2 O11 74.6(4) . .
O7 Eu2 O11 81.9(5) 2_646 .
O6 Eu2 O11 133.1(4) 3_667 .
O13 Eu2 O11 69.4(6) . .
Eu2 Eu2 O10 150.6(4) 3_667 .
O7 Eu2 O10 82.6(6) 4_576 .
O6 Eu2 O10 77.2(4) . .
O7 Eu2 O10 128.1(5) 2_646 .
O6 Eu2 O10 134.8(4) 3_667 .
O13 Eu2 O10 69.3(6) . .
O11 Eu2 O10 46.6(6) . .
Eu2 Eu2 N2 154.3(4) 3_667 .
O7 Eu2 N2 106.5(7) 4_576 .
O6 Eu2 N2 76.2(4) . .
O7 Eu2 N2 104.5(7) 2_646 .
O6 Eu2 N2 137.4(4) 3_667 .
O13 Eu2 N2 65.8(6) . .
O11 Eu2 N2 22.6(7) . .
O10 Eu2 N2 24.0(7) . .
O2 C1 O1 122.9(7) . .
O2 C1 C2 117.8(7) . .
O1 C1 C2 119.1(8) . .
O1 C1 Eu1 81.2(5) . .
C2 C1 Eu1 153.6(6) . .
C5 C2 C3 119.1(6) . .
C5 C2 C1 120.8(7) . .
C3 C2 C1 119.9(7) . .
C4 C3 C2 120.9(7) . .
C4 C3 H3 119.6 . .
C2 C3 H3 119.6 . .
C7 C4 C3 119.7(7) . .
C7 C4 H4 120.1 . .
C3 C4 H4 120.1 . .
C6 C5 C2 120.6(7) . .
C6 C5 H5 119.7 . .
C2 C5 H5 119.7 . .
C5 C6 C7 119.1(7) . .
C5 C6 C9 129.4(7) . .
C7 C6 C9 111.5(6) . .
C4 C7 C6 120.5(6) . .
C4 C7 C8 132.2(7) . .
C6 C7 C8 107.4(6) . .
C12 C8 C14 120.8(6) . .
C12 C8 C7 109.1(6) . .
C14 C8 C7 130.2(7) . .
C6 C9 C11 111.9(6) . .
C6 C9 C10 111.2(7) . .
C11 C9 C10 111.0(7) . .
C6 C9 C12 100.7(6) . .
C11 C9 C12 111.4(6) . .
C10 C9 C12 110.3(7) . .
C9 C10 H10A 110.9 . .
C9 C10 H10B 105.4 . .
H10A C10 H10B 110.1 . .
C9 C10 H10C 111.1 . .
H10A C10 H10C 108.8 . .
H10B C10 H10C 110.5 . .
C9 C11 H11A 109.4 . .
C9 C11 H11B 108.1 . .
H11A C11 H11B 108.7 . .
C9 C11 H11C 112.2 . .
H11A C11 H11C 109.0 . .
H11B C11 H11C 109.3 . .
C8 C12 C13 120.1(7) . .
C8 C12 C9 111.2(6) . .
C13 C12 C9 128.7(7) . .
C16 C13 C12 119.8(7) . .
C16 C13 H13 120.1 . .
C12 C13 H13 120.1 . .
C15 C14 C8 118.0(7) . .
C15 C14 H14 121.0 . .
C8 C14 H14 121.0 . .
C16 C15 C14 122.1(7) . .
C16 C15 H15 119.0 . .
C14 C15 H15 119.0 . .
C15 C16 C13 119.1(6) . .
C15 C16 C17 120.5(7) . .
C13 C16 C17 120.4(7) . .
O4 C17 O3 125.1(6) . .
O4 C17 C16 118.1(7) . .
O3 C17 C16 116.8(7) . .
O6 C18 O5 124.2(7) . .
O6 C18 C19 117.8(6) . .
O5 C18 C19 117.9(7) . .
C20 C19 C21 120.6(6) . .
C20 C19 C18 119.8(6) . .
C21 C19 C18 119.6(6) . .
C24 C20 C19 120.0(7) . .
C24 C20 H20 120.0 . .
C19 C20 H20 120.0 . .
C22 C21 C19 119.7(7) . .
C22 C21 H21 120.1 . .
C19 C21 H21 120.1 . .
C21 C22 C23 119.2(7) . .
C21 C22 H22 120.4 . .
C23 C22 H22 120.4 . .
C24 C23 C22 120.8(6) . .
C24 C23 C28 108.6(6) . .
C22 C23 C28 130.5(7) . .
C20 C24 C23 119.7(6) . .
C20 C24 C25 128.9(7) . .
C23 C24 C25 111.4(6) . .
C26 C25 C24 111.8(6) . .
C26 C25 C27 110.7(7) . .
C24 C25 C27 110.8(6) . .
C26 C25 C29 112.9(6) . .
C24 C25 C29 100.4(6) . .
C27 C25 C29 109.9(6) . .
C25 C26 H26A 109.3 . .
C25 C26 H26B 110.7 . .
H26A C26 H26B 109.1 . .
C25 C26 H26C 109.8 . .
H26A C26 H26C 109.0 . .
H26B C26 H26C 109.0 . .
C25 C27 H27A 109.0 . .
C25 C27 H27B 108.0 . .
H27A C27 H27B 108.9 . .
C25 C27 H27C 110.4 . .
H27A C27 H27C 110.6 . .
H27B C27 H27C 109.9 . .
C31 C28 C29 121.5(6) . .
C31 C28 C23 130.4(7) . .
C29 C28 C23 108.0(6) . .
C28 C29 C30 120.0(6) . .
C28 C29 C25 111.5(5) . .
C30 C29 C25 128.5(7) . .
C33 C30 C29 118.3(7) . .
C33 C30 H30 120.8 . .
C29 C30 H30 120.8 . .
C28 C31 C32 118.9(7) . .
C28 C31 H31 120.5 . .
C32 C31 H31 120.5 . .
C33 C32 C31 120.0(7) . .
C33 C32 H32 120.0 . .
C31 C32 H32 120.0 . .
C32 C33 C30 121.2(6) . .
C32 C33 C34 118.8(7) . .
C30 C33 C34 119.9(7) . .
O8 C34 O7 125.2(7) . .
O8 C34 C33 118.8(7) . .
O7 C34 C33 116.0(7) . .
O9 C35 N1 123.1(16) . .
O9 C35 H35 118.5 . .
N1 C35 H35 118.5 . .
N1 C36 H36A 109.4 . .
N1 C36 H36B 108.4 . .
H36A C36 H36B 109.5 . .
N1 C36 H36C 110.6 . .
H36A C36 H36C 109.5 . .
H36B C36 H36C 109.5 . .
N1 C37 H37A 109.1 . .
N1 C37 H37B 109.7 . .
H37A C37 H37B 109.5 . .
N1 C37 H37C 109.5 . .
H37A C37 H37C 109.5 . .
H37B C37 H37C 109.5 . .
O13 C38 N3 116(3) . .
O13 C38 H38 121.8 . .
N3 C38 H38 121.8 . .
N3 C39 H39A 111.8 . .
N3 C39 H39B 111.5 . .
H39A C39 H39B 109.5 . .
N3 C39 H39C 105.0 . .
H39A C39 H39C 109.5 . .
H39B C39 H39C 109.5 . .
N3 C40 H40A 107.1 . .
N3 C40 H40B 108.3 . .
H40A C40 H40B 109.5 . .
N3 C40 H40C 113.0 . .
H40A C40 H40C 109.5 . .
H40B C40 H40C 109.5 . .
C37 N1 C36 133.4(18) . .
C37 N1 C35 118.6(15) . .
C36 N1 C35 107.6(13) . .
O12 N2 O11 129(3) . .
O12 N2 O10 119(3) . .
O11 N2 O10 111(2) . .
O12 N2 Eu2 174(2) . .
O11 N2 Eu2 53.1(12) . .
O10 N2 Eu2 58.2(11) . .
C40 N3 C38 117(2) . .
C40 N3 C39 132(3) . .
C38 N3 C39 110(3) . .
C1 O1 Eu1 170.1(6) . 3_566
C1 O2 Eu1 115.4(5) . .
C17 O3 Eu1 132.4(5) . 2
C17 O4 Eu1 143.1(5) . 4_575
C18 O5 Eu1 174.4(6) . .
C18 O6 Eu2 138.5(5) . .
C18 O6 Eu2 136.4(5) . 3_667
C34 O7 Eu2 161.4(8) . 4_575
C34 O7 Eu2 164.1(8) . 2_656
C34 O8 Eu1 140.2(5) . 2_656
C35 O9 Eu1 130.6(10) . .
N2 O10 Eu2 97.8(15) . .
N2 O11 Eu2 104.3(17) . .
C38 O13 Eu2 133.3(18) . .

loop_
_geom_bond_atom_site_label_1
_geom_bond_atom_site_label_2
_geom_bond_distance
_geom_bond_site_symmetry_2
Eu1 O5 2.282(5) .
Eu1 O3 2.326(5) 2_545
Eu1 O1 2.333(5) 3_566
Eu1 O8 2.380(5) 2_646
Eu1 O4 2.391(5) 4_576
Eu1 O2 2.405(5) .
Eu1 O9 2.417(7) .
Eu2 O7 2.224(7) 4_576
Eu2 O6 2.256(6) .
Eu2 O7 2.404(8) 2_646
Eu2 O6 2.408(5) 3_667
Eu2 O13 2.422(16) .
Eu2 O11 2.493(19) .
Eu2 O10 2.592(17) .
C1 O2 1.245(10) .
C1 O1 1.266(10) .
C1 C2 1.483(10) .
C2 C5 1.392(10) .
C2 C3 1.398(11) .
C3 C4 1.378(10) .
C3 H3 0.9300 .
C4 C7 1.377(10) .
C4 H4 0.9300 .
C5 C6 1.383(9) .
C5 H5 0.9300 .
C6 C7 1.408(10) .
C6 C9 1.516(9) .
C7 C8 1.469(9) .
C8 C12 1.385(10) .
C8 C14 1.388(10) .
C9 C11 1.523(11) .
C9 C10 1.523(12) .
C9 C12 1.527(9) .
C10 H10A 0.9555 .
C10 H10B 0.9782 .
C10 H10C 0.9625 .
C11 H11A 0.9568 .
C11 H11B 0.9620 .
C11 H11C 0.9489 .
C12 C13 1.387(9) .
C13 C16 1.385(10) .
C13 H13 0.9300 .
C14 C15 1.385(10) .
C14 H14 0.9300 .
C15 C16 1.381(10) .
C15 H15 0.9300 .
C16 C17 1.502(9) .
C17 O4 1.255(9) .
C17 O3 1.267(9) .
C18 O6 1.245(9) .
C18 O5 1.252(9) .
C18 C19 1.506(9) .
C19 C20 1.383(10) .
C19 C21 1.387(10) .
C20 C24 1.373(9) .
C20 H20 0.9300 .
C21 C22 1.386(9) .
C21 H21 0.9300 .
C22 C23 1.389(10) .
C22 H22 0.9300 .
C23 C24 1.386(10) .
C23 C28 1.480(8) .
C24 C25 1.530(9) .
C25 C26 1.500(11) .
C25 C27 1.532(11) .
C25 C29 1.534(9) .
C26 H26A 0.9494 .
C26 H26B 0.9535 .
C26 H26C 0.9653 .
C27 H27A 0.9632 .
C27 H27B 0.9545 .
C27 H27C 0.9783 .
C28 C31 1.361(10) .
C28 C29 1.391(10) .
C29 C30 1.392(9) .
C30 C33 1.389(10) .
C30 H30 0.9300 .
C31 C32 1.399(10) .
C31 H31 0.9300 .
C32 C33 1.380(11) .
C32 H32 0.9300 .
C33 C34 1.517(9) .
C34 O8 1.219(9) .
C34 O7 1.254(10) .
C35 O9 1.199(5) .
C35 N1 1.45(2) .
C35 H35 0.9300 .
C36 N1 1.445(5) .
C36 H36A 0.9600 .
C36 H36B 0.9600 .
C36 H36C 0.9600 .
C37 N1 1.443(5) .
C37 H37A 0.9600 .
C37 H37B 0.9600 .
C37 H37C 0.9600 .
C38 O13 1.21(3) .
C38 N3 1.43(3) .
C38 H38 0.9300 .
C39 N3 1.56(4) .
C39 H39A 0.9600 .
C39 H39B 0.9600 .
C39 H39C 0.9600 .
C40 N3 1.43(3) .
C40 H40A 0.9600 .
C40 H40B 0.9600 .
C40 H40C 0.9600 .
N2 O12 1.18(2) .
N2 O11 1.20(3) .
N2 O10 1.24(3) .
O1 Eu1 2.333(5) 3_566
O3 Eu1 2.326(5) 2
O4 Eu1 2.391(5) 4_575
O6 Eu2 2.408(5) 3_667
O7 Eu2 2.224(7) 4_575
O7 Eu2 2.404(8) 2_656
O8 Eu1 2.380(5) 2_656
